data_4303441
loop_
_publ_author_name
'Li-Hua Bi'
'Ghada Al-Kadamany'
'Elena V. Chubarova'
'Michael H. Dickman'
'Lifang Chen'
'Divakara S. Gopala'
'Ryan M. Richards'
'Bineta Keita'
'Louis Nadjo'
'Helge Jaensch'
'Georges Mathys'
'Ulrich Kortz'

_publ_contact_author_address
;Jacobs University, School of Engineering and Science, P.O. Box 750 561, 28725 Bremen, Germany
Department of Chemistry and Geochemistry, Colorado School of Mines, 1500 Illinois, Golden, CO 80401
;
_publ_contact_author_email 'u.kortz@jacobs-university.de, '
_publ_contact_author_name 'Ulrich Kortz, Ryan M. Richards'
_publ_section_title
;
Organo-Ruthenium Supported Heteropolytungstates: Synthesis, Structure,
Electrochemistry, and Oxidation Catalysis
;
_journal_name_full 'Inorganic Chemistry'
_journal_page_first 10068
_journal_page_last 10077
_journal_paper_doi 10.1021/ic9009306
_journal_volume 48
_journal_year 2009
_chemical_formula_sum 'C20 H98 Bi2 Na10 O105 Ru2 W20'
_chemical_formula_weight 6545.9
_chemical_name_systematic
;
 ?
;
_space_group_IT_number 2
_symmetry_cell_setting triclinic
_symmetry_space_group_name_Hall '-P 1'
_symmetry_space_group_name_H-M 'P -1'
_atom_sites_solution_hydrogens geom
_atom_sites_solution_primary direct
_atom_sites_solution_secondary difmap
_audit_creation_method SHELXL-97
_cell_angle_alpha 92.109(4)
_cell_angle_beta 101.354(4)
_cell_angle_gamma 97.365(3)
_cell_formula_units_Z 2
_cell_length_a 15.7376(12)
_cell_length_b 15.9806(13)
_cell_length_c 24.2909(19)
_cell_measurement_reflns_used 5865
_cell_measurement_temperature 173(2)
_cell_measurement_theta_max 25.95
_cell_measurement_theta_min 2.37
_cell_volume 5928.0(8)
_computing_cell_refinement 'Bruker SMART'
_computing_data_collection 'Bruker SMART'
_computing_data_reduction 'Bruker SAINT'
_computing_molecular_graphics 'Bruker SHELXTL'
_computing_publication_material 'Bruker SHELXTL'
_computing_structure_refinement 'SHELXL-97 (Sheldrick, 1997)'
_computing_structure_solution 'SHELXS-97 (Sheldrick, 1990)'
_diffrn_ambient_temperature 173(2)
_diffrn_measured_fraction_theta_full 0.950
_diffrn_measured_fraction_theta_max 0.950
_diffrn_measurement_device_type 'CCD area detector'
_diffrn_measurement_method 'phi and omega scans'
_diffrn_radiation_monochromator graphite
_diffrn_radiation_source 'fine-focus sealed tube'
_diffrn_radiation_type MoK\a
_diffrn_radiation_wavelength 0.71073
_diffrn_reflns_av_R_equivalents 0.0936
_diffrn_reflns_av_sigmaI/netI 0.1123
_diffrn_reflns_limit_h_max 19
_diffrn_reflns_limit_h_min -19
_diffrn_reflns_limit_k_max 19
_diffrn_reflns_limit_k_min -19
_diffrn_reflns_limit_l_max 30
_diffrn_reflns_limit_l_min -22
_diffrn_reflns_number 77388
_diffrn_reflns_theta_full 26.57
_diffrn_reflns_theta_max 26.57
_diffrn_reflns_theta_min 2.21
_exptl_absorpt_coefficient_mu 22.651
_exptl_absorpt_correction_T_max 0.2061
_exptl_absorpt_correction_T_min 0.0752
_exptl_absorpt_correction_type multi-scan
_exptl_absorpt_process_details SADABS
_exptl_crystal_colour orange
_exptl_crystal_density_diffrn 3.547
_exptl_crystal_density_method 'not measured'
_exptl_crystal_description block
_exptl_crystal_F_000 5545
_exptl_crystal_size_max 0.241
_exptl_crystal_size_mid 0.189
_exptl_crystal_size_min 0.102
_refine_diff_density_max 5.386
_refine_diff_density_min -3.939
_refine_diff_density_rms 0.486
_refine_ls_extinction_method none
_refine_ls_goodness_of_fit_ref 1.019
_refine_ls_hydrogen_treatment constr
_refine_ls_matrix_type full
_refine_ls_number_parameters 703
_refine_ls_number_reflns 23508
_refine_ls_number_restraints 0
_refine_ls_restrained_S_all 1.019
_refine_ls_R_factor_all 0.1480
_refine_ls_R_factor_gt 0.0779
_refine_ls_shift/su_max 0.000
_refine_ls_shift/su_mean 0.000
_refine_ls_structure_factor_coef Fsqd
_refine_ls_weighting_details 'calc w=1/[\s^2^(Fo^2^)+(0.1050P)^2^+320.0000P] where P=(Fo^2^+2Fc^2^)/3'
_refine_ls_weighting_scheme calc
_refine_ls_wR_factor_gt 0.1920
_refine_ls_wR_factor_ref 0.2388
_reflns_number_gt 13447
_reflns_number_total 23508
_reflns_threshold_expression >2sigma(I)
_cod_data_source_file ic9009306_si_002_3.cif
_cod_data_source_block bicy
_cod_depositor_comments
;
The following automatic conversions were performed:
'_symmetry_cell_setting' value 'Triclinic' changed to 'triclinic'
according to '/home/saulius/struct/CIF-dictionaries/cif_core.dic'
dictionary named 'cif_core.dic' version 2.4.1 from 2010-06-29.

Automatic conversion script
Id: cif_fix_enum 1527 2010-12-29 10:47:43Z saulius 
;
_cod_database_code 4303441

loop_
_symmetry_equiv_pos_as_xyz
'x, y, z'
'-x, -y, -z'

loop_
_atom_site_label
_atom_site_type_symbol
_atom_site_fract_x
_atom_site_fract_y
_atom_site_fract_z
_atom_site_U_iso_or_equiv
_atom_site_adp_type
_atom_site_occupancy
_atom_site_symmetry_multiplicity
_atom_site_calc_flag
_atom_site_refinement_flags
_atom_site_disorder_assembly
_atom_site_disorder_group
W1 W 0.48190(8) 0.30188(7) 0.04783(5) 0.0352(3) Uani 1 1 d . . .
W2 W 0.30266(8) 0.28964(8) 0.09814(5) 0.0380(3) Uani 1 1 d . . .
W3 W 0.49068(8) 0.24988(8) 0.17900(5) 0.0369(3) Uani 1 1 d . . .
W4 W 0.38136(8) 0.04654(8) 0.20893(5) 0.0398(3) Uani 1 1 d . . .
W5 W 0.19192(8) 0.08446(8) 0.12952(6) 0.0404(3) Uani 1 1 d . . .
W6 W 0.27110(8) -0.09105(8) 0.10837(6) 0.0400(3) Uani 1 1 d . . .
W7 W 0.18178(8) 0.01279(8) -0.01782(5) 0.0389(3) Uani 1 1 d . . .
W8 W 0.28060(8) 0.19710(8) -0.04636(5) 0.0368(3) Uani 1 1 d . . .
W9 W 0.36345(7) 0.02001(7) -0.06974(5) 0.0321(3) Uani 1 1 d . . .
W10 W 0.58734(8) 0.16754(7) -0.02831(5) 0.0334(3) Uani 1 1 d . . .
Bi1 Bi 0.42383(7) 0.07930(7) 0.07285(5) 0.0322(3) Uani 1 1 d . . .
Ru1 Ru 0.61489(17) 0.07326(16) 0.21319(11) 0.0408(6) Uani 1 1 d . . .
C1 C 0.7134(14) 0.1546(10) 0.2723(10) 0.047(8) Uiso 1 1 d G . .
C2 C 0.7531(12) 0.0920(12) 0.2502(9) 0.042(7) Uiso 1 1 d G . .
H2 H 0.8026 0.1071 0.2339 0.063 Uiso 1 1 calc R . .
C3 C 0.7203(14) 0.0073(11) 0.2520(10) 0.047(8) Uiso 1 1 d G . .
H3 H 0.7474 -0.0354 0.2369 0.070 Uiso 1 1 calc R . .
C4 C 0.6478(15) -0.0147(10) 0.2758(11) 0.064(10) Uiso 1 1 d G . .
C5 C 0.6081(13) 0.0479(15) 0.2979(11) 0.069(11) Uiso 1 1 d G . .
H5 H 0.5586 0.0328 0.3142 0.104 Uiso 1 1 calc R . .
C6 C 0.6409(15) 0.1325(13) 0.2962(11) 0.065(10) Uiso 1 1 d G . .
H6 H 0.6138 0.1753 0.3113 0.098 Uiso 1 1 calc R . .
C7 C 0.745(3) 0.253(2) 0.2705(18) 0.066(11) Uiso 1 1 d . . .
H7A H 0.7580 0.2789 0.3076 0.100 Uiso 1 1 calc R . .
H7B H 0.7003 0.2784 0.2479 0.100 Uiso 1 1 calc R . .
H7C H 0.7963 0.2605 0.2549 0.100 Uiso 1 1 calc R . .
C8 C 0.599(4) -0.100(4) 0.274(3) 0.13(2) Uiso 1 1 d . . .
H8 H 0.5447 -0.0879 0.2821 0.188 Uiso 1 1 calc R . .
C9 C 0.634(4) -0.141(4) 0.322(3) 0.12(2) Uiso 1 1 d . . .
H9A H 0.6013 -0.1958 0.3212 0.183 Uiso 1 1 calc R . .
H9B H 0.6298 -0.1093 0.3552 0.183 Uiso 1 1 calc R . .
H9C H 0.6932 -0.1463 0.3224 0.183 Uiso 1 1 calc R . .
C10 C 0.571(3) -0.149(3) 0.219(2) 0.091(14) Uiso 1 1 d . . .
H10A H 0.5493 -0.1125 0.1913 0.136 Uiso 1 1 calc R . .
H10B H 0.5268 -0.1936 0.2217 0.136 Uiso 1 1 calc R . .
H10C H 0.6201 -0.1708 0.2098 0.136 Uiso 1 1 calc R . .
O1BI O 0.4109(13) 0.2084(13) 0.0958(9) 0.042(5) Uiso 1 1 d . . .
O2BI O 0.3242(11) 0.0490(11) 0.1187(8) 0.030(4) Uiso 1 1 d . . .
O3BI O 0.3223(11) 0.0843(11) 0.0008(8) 0.030(4) Uiso 1 1 d . . .
O1T O 0.5376(12) 0.3824(12) 0.0195(8) 0.037(5) Uiso 1 1 d . . .
O2T O 0.2367(14) 0.3675(13) 0.1020(9) 0.045(5) Uiso 1 1 d . . .
O3T O 0.5436(13) 0.3133(12) 0.2383(9) 0.040(5) Uiso 1 1 d . . .
O4T O 0.3998(13) 0.0341(13) 0.2793(9) 0.044(5) Uiso 1 1 d . . .
O5T O 0.0890(14) 0.1015(13) 0.1427(9) 0.045(5) Uiso 1 1 d . . .
O6T O 0.2307(15) -0.1949(14) 0.1069(10) 0.051(6) Uiso 1 1 d . . .
O7T O 0.0756(13) -0.0342(13) -0.0443(9) 0.041(5) Uiso 1 1 d . . .
O8T O 0.2352(15) 0.2711(14) -0.0890(10) 0.054(6) Uiso 1 1 d . . .
O9B O 0.3897(13) -0.0646(13) -0.0235(9) 0.043(5) Uiso 1 1 d . . .
O9T O 0.3754(13) -0.0268(12) -0.1341(9) 0.040(5) Uiso 1 1 d . . .
O10A O 0.6201(13) 0.0954(12) -0.0837(8) 0.038(5) Uiso 1 1 d . . .
O10T O 0.6911(12) 0.2195(12) 0.0014(8) 0.037(5) Uiso 1 1 d . . .
O10B O 0.5478(14) 0.2391(13) -0.0762(9) 0.047(5) Uiso 1 1 d . . .
O12 O 0.3886(14) 0.3589(13) 0.0635(9) 0.046(5) Uiso 1 1 d . . .
O13 O 0.5374(12) 0.3230(11) 0.1244(8) 0.032(4) Uiso 1 1 d . . .
O18 O 0.3920(13) 0.2523(12) -0.0190(9) 0.040(5) Uiso 1 1 d . . .
O216 O 0.2031(14) 0.5888(14) 0.4972(10) 0.050(6) Uiso 1 1 d . . .
O23 O 0.3873(12) 0.3169(12) 0.1662(8) 0.035(4) Uiso 1 1 d . . .
O25 O 0.2428(13) 0.2005(13) 0.1305(9) 0.042(5) Uiso 1 1 d . . .
O28 O 0.2560(12) 0.2383(11) 0.0264(8) 0.032(4) Uiso 1 1 d . . .
O3R1 O 0.5635(12) 0.1751(11) 0.1689(8) 0.033(4) Uiso 1 1 d . . .
O34 O 0.4160(13) 0.1679(12) 0.2092(9) 0.039(5) Uiso 1 1 d . . .
O4R1 O 0.4828(12) 0.0277(12) 0.1872(8) 0.037(5) Uiso 1 1 d . . .
O45 O 0.2596(13) 0.0775(13) 0.2027(9) 0.042(5) Uiso 1 1 d . . .
O46 O 0.3273(13) -0.0738(13) 0.1856(9) 0.043(5) Uiso 1 1 d . . .
O56 O 0.1747(13) -0.0404(13) 0.1258(9) 0.042(5) Uiso 1 1 d . . .
O57 O 0.1684(13) 0.0728(13) 0.0530(9) 0.042(5) Uiso 1 1 d . . .
O67 O 0.2258(13) -0.0653(12) 0.0330(9) 0.039(5) Uiso 1 1 d . . .
O78 O 0.1715(14) 0.1199(13) -0.0501(9) 0.046(5) Uiso 1 1 d . . .
O79 O 0.2351(12) -0.0220(12) -0.0760(8) 0.034(4) Uiso 1 1 d . . .
O89 O 0.3112(12) 0.1238(11) -0.0986(8) 0.032(4) Uiso 1 1 d . . .
O110 O 0.5384(11) 0.2068(11) 0.0361(7) 0.028(4) Uiso 1 1 d . . .
O910 O 0.4691(11) 0.0862(11) -0.0471(8) 0.030(4) Uiso 1 1 d . . .
W11 W -0.13724(8) 0.49928(9) 0.29909(6) 0.0425(3) Uani 1 1 d . . .
W12 W 0.03035(10) 0.51008(11) 0.23750(6) 0.0560(4) Uani 1 1 d . . .
W13 W -0.01937(10) 0.68602(10) 0.29753(6) 0.0535(4) Uani 1 1 d . . .
W14 W 0.20386(11) 0.72668(12) 0.37846(7) 0.0686(5) Uani 1 1 d . . .
W15 W 0.25584(10) 0.55417(14) 0.31969(7) 0.0731(5) Uani 1 1 d . . .
W16 W 0.29446(9) 0.58490(13) 0.45654(7) 0.0660(5) Uani 1 1 d . . .
W17 W 0.20126(10) 0.36897(11) 0.39913(6) 0.0600(4) Uani 1 1 d . . .
W18 W -0.00182(10) 0.32876(9) 0.32500(6) 0.0515(4) Uani 1 1 d . . .
W19 W 0.03157(9) 0.35998(8) 0.46386(6) 0.0414(3) Uani 1 1 d . . .
W20 W -0.18466(8) 0.46216(9) 0.43237(6) 0.0443(3) Uani 1 1 d . . .
Bi2 Bi 0.05765(7) 0.55597(8) 0.40920(5) 0.0399(3) Uani 1 1 d . . .
Ru2 Ru 0.0319(2) 0.80312(18) 0.43523(12) 0.0531(7) Uani 1 1 d . . .
C11 C -0.0418(14) 0.9030(18) 0.4028(11) 0.067(11) Uiso 1 1 d G . .
C12 C -0.0448(14) 0.8948(18) 0.4591(12) 0.086(14) Uiso 1 1 d G . .
H12 H -0.0995 0.8876 0.4705 0.129 Uiso 1 1 calc R . .
C13 C 0.0324(19) 0.8971(17) 0.4989(9) 0.074(12) Uiso 1 1 d G . .
H13 H 0.0303 0.8915 0.5374 0.111 Uiso 1 1 calc R . .
C14 C 0.1125(14) 0.9077(18) 0.4823(11) 0.068(11) Uiso 1 1 d G . .
C15 C 0.1155(14) 0.9159(18) 0.4259(12) 0.095(15) Uiso 1 1 d G . .
H15 H 0.1703 0.9231 0.4146 0.142 Uiso 1 1 calc R . .
C16 C 0.0384(18) 0.9136(17) 0.3862(9) 0.066(10) Uiso 1 1 d G . .
H16 H 0.0404 0.9192 0.3476 0.099 Uiso 1 1 calc R . .
C17 C -0.129(3) 0.890(3) 0.361(2) 0.086(14) Uiso 1 1 d . . .
H17A H -0.1704 0.8532 0.3753 0.129 Uiso 1 1 calc R . .
H17B H -0.1211 0.8652 0.3262 0.129 Uiso 1 1 calc R . .
H17C H -0.1494 0.9427 0.3545 0.129 Uiso 1 1 calc R . .
C18 C 0.205(4) 0.897(3) 0.524(2) 0.099(16) Uiso 1 1 d . . .
H18 H 0.2467 0.8886 0.5022 0.149 Uiso 1 1 calc R . .
C19 C 0.196(5) 0.826(5) 0.559(3) 0.16(3) Uiso 1 1 d . . .
H19A H 0.2509 0.8229 0.5827 0.242 Uiso 1 1 calc R . .
H19B H 0.1779 0.7757 0.5353 0.242 Uiso 1 1 calc R . .
H19C H 0.1538 0.8337 0.5808 0.242 Uiso 1 1 calc R . .
C20 C 0.234(4) 0.983(4) 0.559(3) 0.14(2) Uiso 1 1 d . . .
H20A H 0.2373 1.0273 0.5343 0.210 Uiso 1 1 calc R . .
H20B H 0.2899 0.9824 0.5825 0.210 Uiso 1 1 calc R . .
H20C H 0.1929 0.9918 0.5818 0.210 Uiso 1 1 calc R . .
O4BI O 0.0063(14) 0.5572(13) 0.3214(9) 0.044(5) Uiso 1 1 d . . .
O5BI O 0.1831(14) 0.5912(13) 0.3853(9) 0.047(5) Uiso 1 1 d . . .
O6BI O 0.0747(14) 0.4255(13) 0.3947(9) 0.046(5) Uiso 1 1 d . . .
O11T O -0.2473(16) 0.4665(15) 0.2769(10) 0.057(6) Uiso 1 1 d . . .
O12A O -0.0953(14) 0.4793(13) 0.2314(9) 0.046(5) Uiso 1 1 d . . .
O12T O 0.0337(17) 0.4800(16) 0.1687(11) 0.067(7) Uiso 1 1 d . . .
O13T O -0.0490(19) 0.7717(18) 0.2596(13) 0.078(8) Uiso 1 1 d . . .
O13A O -0.1357(13) 0.6128(13) 0.2817(9) 0.043(5) Uiso 1 1 d . . .
O14T O 0.249(2) 0.830(2) 0.3742(14) 0.092(10) Uiso 1 1 d . . .
O15T O 0.328(2) 0.5407(19) 0.2758(13) 0.084(9) Uiso 1 1 d . . .
O16T O 0.3861(18) 0.5869(17) 0.5098(12) 0.074(8) Uiso 1 1 d . . .
O17T O 0.2817(19) 0.3035(18) 0.4011(12) 0.077(8) Uiso 1 1 d . . .
O18A O -0.0949(13) 0.3942(12) 0.3174(8) 0.038(5) Uiso 1 1 d . . .
O18T O -0.0441(17) 0.2426(17) 0.2793(12) 0.068(7) Uiso 1 1 d . . .
O19T O 0.0990(13) 0.4450(12) 0.5105(9) 0.040(5) Uiso 1 1 d . . .
O19B O 0.0086(14) 0.2886(14) 0.5127(10) 0.050(6) Uiso 1 1 d . . .
O20B O -0.2651(14) 0.5290(14) 0.4257(10) 0.050(6) Uiso 1 1 d . . .
O20T O -0.2371(15) 0.3761(15) 0.3897(10) 0.056(6) Uiso 1 1 d . . .
O23A O 0.0041(16) 0.6220(15) 0.2283(11) 0.060(6) Uiso 1 1 d . . .
O25A O 0.1527(17) 0.5500(17) 0.2661(12) 0.068(7) Uiso 1 1 d . . .
O28A O 0.0431(14) 0.4079(14) 0.2744(10) 0.049(6) Uiso 1 1 d . . .
O3R2 O -0.0266(16) 0.7126(16) 0.3690(11) 0.062(7) Uiso 1 1 d . . .
O34A O 0.1032(16) 0.7155(16) 0.3164(11) 0.063(7) Uiso 1 1 d . . .
O4R2 O 0.1332(15) 0.7328(14) 0.4285(10) 0.051(6) Uiso 1 1 d . . .
O45A O 0.272(2) 0.678(2) 0.3287(14) 0.088(9) Uiso 1 1 d . . .
O46A O 0.2960(16) 0.7017(15) 0.4393(11) 0.059(6) Uiso 1 1 d . . .
O56A O 0.340(2) 0.565(2) 0.3914(14) 0.094(10) Uiso 1 1 d . . .
O57A O 0.2192(17) 0.4446(17) 0.3361(12) 0.069(7) Uiso 1 1 d . . .
O67A O 0.2565(15) 0.4614(15) 0.4468(10) 0.055(6) Uiso 1 1 d . . .
O78A O 0.1158(16) 0.3041(15) 0.3384(11) 0.058(6) Uiso 1 1 d . . .
O79A O 0.1449(14) 0.3153(14) 0.4518(10) 0.050(6) Uiso 1 1 d . . .
O89A O -0.0165(14) 0.2843(14) 0.3914(10) 0.049(6) Uiso 1 1 d . . .
O101 O -0.1285(13) 0.5216(13) 0.3768(9) 0.042(5) Uiso 1 1 d . . .
O209 O -0.0630(13) 0.4102(13) 0.4498(9) 0.043(5) Uiso 1 1 d . . .
Na1 Na -0.0188(10) 0.1760(10) 0.0810(7) 0.068(4) Uiso 1 1 d . . .
Na2 Na 0.0155(11) 0.1599(11) 0.2106(7) 0.076(5) Uiso 1 1 d . . .
Na3 Na 0.2246(11) -0.3407(11) 0.1259(8) 0.081(5) Uiso 1 1 d . . .
Na4 Na 0.2897(17) 0.2380(16) 0.2368(11) 0.091(7) Uiso 0.75 1 d P . .
Na5 Na -0.405(2) 0.4645(19) 0.2600(13) 0.066(8) Uiso 0.50 1 d P . .
Na6 Na 0.5022(16) -0.4179(16) 0.1796(11) 0.088(7) Uiso 0.75 1 d P . .
Na7 Na 0.183(2) 0.401(2) -0.0731(14) 0.082(9) Uiso 0.55 1 d P . .
Na8 Na 0.431(2) 0.283(2) 0.4536(16) 0.072(10) Uiso 0.45 1 d P . .
O1W O 0.0572(19) 0.2099(18) 0.0111(12) 0.076(8) Uiso 1 1 d . . .
O2W O -0.1190(16) 0.1432(15) 0.1456(11) 0.061(7) Uiso 1 1 d . . .
O3W O 0.161(2) 0.1774(19) 0.2767(13) 0.085(9) Uiso 1 1 d . . .
O4W O 0.2262(18) -0.4804(17) 0.1568(12) 0.070(7) Uiso 1 1 d . . .
O5W O 0.3865(18) -0.3158(18) 0.1662(12) 0.076(8) Uiso 1 1 d . . .
O6W O 0.040(2) 0.2829(19) 0.1568(13) 0.085(9) Uiso 1 1 d . . .
O7W O 0.1824(17) -0.2921(16) 0.2082(12) 0.067(7) Uiso 1 1 d . . .
O8W O -0.1220(17) 0.2557(17) 0.0295(12) 0.069(7) Uiso 1 1 d . . .
O9W O 0.7202(15) 0.2251(15) 0.1224(10) 0.055(6) Uiso 1 1 d . . .
O10W O 0.0073(15) -0.1148(15) 0.0971(10) 0.055(6) Uiso 1 1 d . . .
O11W O 0.2742(17) -0.3856(16) 0.0393(11) 0.065(7) Uiso 1 1 d . . .
O12W O 0.085(3) -0.355(2) 0.0684(17) 0.056(10) Uiso 0.60 1 d P . .
O13W O -0.018(2) 0.028(2) 0.2481(14) 0.092(9) Uiso 1 1 d . . .
O14W O 0.198(2) 0.356(2) 0.2258(15) 0.076(10) Uiso 0.80 1 d P . .
O15W O 0.620(2) 0.4818(19) 0.1712(13) 0.066(8) Uiso 0.85 1 d P . .
O16W O 0.418(2) 0.5321(19) 0.0925(13) 0.065(8) Uiso 0.85 1 d P . .
O17W O 0.446(2) 0.470(2) 0.2226(14) 0.082(9) Uiso 0.90 1 d P . .
O18W O 0.344(2) 0.449(2) -0.0378(15) 0.072(9) Uiso 0.80 1 d P . .
O19W O 0.303(3) 0.399(3) -0.1319(18) 0.061(11) Uiso 0.60 1 d P . .
O20W O 0.117(3) 0.381(3) 0.005(2) 0.058(12) Uiso 0.50 1 d P . .
O21W O 0.579(3) -0.337(2) 0.1251(17) 0.089(11) Uiso 0.80 1 d P . .
O22W O 0.042(2) 0.311(2) -0.1259(16) 0.083(11) Uiso 0.80 1 d P . .
O23W O 0.174(3) 0.528(2) -0.0478(17) 0.057(10) Uiso 0.60 1 d P . .
O24W O 0.859(3) 0.350(2) 0.1464(17) 0.056(10) Uiso 0.60 1 d P . .
O25W O -0.042(2) 0.096(2) 0.3498(15) 0.084(10) Uiso 0.90 1 d P . .
O26W O -0.413(2) 0.436(2) 0.3318(15) 0.067(9) Uiso 0.75 1 d P . .
O27W O 0.123(2) 0.131(2) 0.4191(14) 0.061(9) Uiso 0.75 1 d P . .
O28W O 0.357(2) -0.202(2) 0.2533(14) 0.061(9) Uiso 0.75 1 d P . .
O29W O -0.406(3) 0.280(3) 0.383(2) 0.081(13) Uiso 0.65 1 d P . .

loop_
_atom_site_aniso_label
_atom_site_aniso_U_11
_atom_site_aniso_U_22
_atom_site_aniso_U_33
_atom_site_aniso_U_23
_atom_site_aniso_U_13
_atom_site_aniso_U_12
W1 0.0360(6) 0.0337(6) 0.0352(7) -0.0101(5) 0.0089(5) 0.0033(5)
W2 0.0354(6) 0.0376(7) 0.0409(7) -0.0142(5) 0.0116(5) 0.0037(5)
W3 0.0395(7) 0.0370(7) 0.0325(7) -0.0139(5) 0.0085(5) 0.0026(5)
W4 0.0442(7) 0.0426(7) 0.0340(7) -0.0095(6) 0.0150(6) 0.0038(6)
W5 0.0376(7) 0.0419(7) 0.0426(8) -0.0152(6) 0.0163(6) 0.0016(5)
W6 0.0438(7) 0.0355(7) 0.0424(7) -0.0112(6) 0.0189(6) 0.0002(5)
W7 0.0315(6) 0.0437(7) 0.0399(7) -0.0154(6) 0.0092(5) 0.0017(5)
W8 0.0354(6) 0.0385(7) 0.0341(7) -0.0117(5) 0.0041(5) 0.0055(5)
W9 0.0316(6) 0.0350(6) 0.0282(6) -0.0099(5) 0.0056(5) 0.0025(5)
W10 0.0347(6) 0.0331(6) 0.0321(6) -0.0093(5) 0.0099(5) 0.0024(5)
Bi1 0.0326(5) 0.0329(6) 0.0306(6) -0.0098(5) 0.0086(5) 0.0026(4)
Ru1 0.0466(14) 0.0425(14) 0.0305(13) -0.0112(11) 0.0073(11) 0.0001(11)
W11 0.0392(7) 0.0494(8) 0.0360(7) -0.0126(6) 0.0042(6) 0.0048(6)
W12 0.0503(8) 0.0797(11) 0.0375(8) -0.0147(7) 0.0127(7) 0.0071(7)
W13 0.0610(9) 0.0570(9) 0.0401(8) -0.0070(7) 0.0139(7) -0.0033(7)
W14 0.0583(10) 0.0849(12) 0.0573(11) -0.0080(9) 0.0205(8) -0.0205(9)
W15 0.0434(8) 0.1312(17) 0.0475(9) -0.0091(10) 0.0206(7) 0.0088(9)
W16 0.0336(7) 0.1158(15) 0.0457(9) -0.0133(9) 0.0122(7) -0.0023(8)
W17 0.0528(9) 0.0927(12) 0.0401(8) -0.0150(8) 0.0112(7) 0.0334(8)
W18 0.0549(8) 0.0572(9) 0.0407(8) -0.0214(7) 0.0046(6) 0.0171(7)
W19 0.0455(7) 0.0404(7) 0.0380(7) -0.0126(6) 0.0084(6) 0.0092(6)
W20 0.0354(7) 0.0569(8) 0.0384(7) -0.0125(6) 0.0092(6) 0.0003(6)
Bi2 0.0345(6) 0.0485(7) 0.0352(7) -0.0111(5) 0.0086(5) 0.0015(5)
Ru2 0.0683(19) 0.0426(16) 0.0423(17) -0.0065(13) 0.0038(14) -0.0007(14)

loop_
_atom_type_symbol
_atom_type_description
_atom_type_scat_dispersion_real
_atom_type_scat_dispersion_imag
_atom_type_scat_source
C C 0.0033 0.0016 'International Tables Vol C Tables 4.2.6.8 and 6.1.1.4'
H H 0.0000 0.0000 'International Tables Vol C Tables 4.2.6.8 and 6.1.1.4'
O O 0.0106 0.0060 'International Tables Vol C Tables 4.2.6.8 and 6.1.1.4'
Na Na 0.0362 0.0249 'International Tables Vol C Tables 4.2.6.8 and 6.1.1.4'
Ru Ru -1.2594 0.8363 'International Tables Vol C Tables 4.2.6.8 and 6.1.1.4'
W W -0.8490 6.8722 'International Tables Vol C Tables 4.2.6.8 and 6.1.1.4'
Bi Bi -4.1077 10.2566 'International Tables Vol C Tables 4.2.6.8 and 6.1.1.4'

loop_
_geom_angle_atom_site_label_1
_geom_angle_atom_site_label_2
_geom_angle_atom_site_label_3
_geom_angle
_geom_angle_site_symmetry_1
_geom_angle_site_symmetry_3
_geom_angle_publ_flag
O1T W1 O13 99.7(9) . . ?
O1T W1 O110 104.5(8) . . ?
O13 W1 O110 94.9(8) . . ?
O1T W1 O12 98.7(9) . . ?
O13 W1 O12 88.4(8) . . ?
O110 W1 O12 155.6(8) . . ?
O1T W1 O18 101.4(9) . . ?
O13 W1 O18 158.2(8) . . ?
O110 W1 O18 85.0(8) . . ?
O12 W1 O18 83.1(8) . . ?
O1T W1 O1BI 172.0(8) . . ?
O13 W1 O1BI 73.6(8) . . ?
O110 W1 O1BI 80.8(7) . . ?
O12 W1 O1BI 76.9(8) . . ?
O18 W1 O1BI 84.9(8) . . ?
O2T W2 O28 102.1(9) . . ?
O2T W2 O25 100.8(9) . . ?
O28 W2 O25 90.3(9) . . ?
O2T W2 O23 100.5(9) . . ?
O28 W2 O23 156.6(8) . . ?
O25 W2 O23 91.7(9) . . ?
O2T W2 O12 95.7(9) . . ?
O28 W2 O12 86.9(8) . . ?
O25 W2 O12 163.5(8) . . ?
O23 W2 O12 84.6(9) . . ?
O2T W2 O1BI 168.9(9) . . ?
O28 W2 O1BI 83.8(8) . . ?
O25 W2 O1BI 88.4(8) . . ?
O23 W2 O1BI 72.9(8) . . ?
O12 W2 O1BI 75.1(8) . . ?
O2T W2 Na4 90.3(8) . . ?
O28 W2 Na4 135.1(7) . . ?
O25 W2 Na4 44.8(8) . . ?
O23 W2 Na4 50.7(7) . . ?
O12 W2 Na4 135.1(8) . . ?
O1BI W2 Na4 92.1(7) . . ?
O3T W3 O3R1 105.7(9) . . ?
O3T W3 O34 102.2(9) . . ?
O3R1 W3 O34 92.5(8) . . ?
O3T W3 O13 95.7(9) . . ?
O3R1 W3 O13 90.1(8) . . ?
O34 W3 O13 160.5(8) . . ?
O3T W3 O23 92.4(8) . . ?
O3R1 W3 O23 161.7(8) . . ?
O34 W3 O23 85.7(8) . . ?
O13 W3 O23 85.8(7) . . ?
O3T W3 O1BI 161.6(8) . . ?
O3R1 W3 O1BI 89.2(8) . . ?
O34 W3 O1BI 87.5(8) . . ?
O13 W3 O1BI 73.3(8) . . ?
O23 W3 O1BI 72.5(7) . . ?
O3T W3 Na4 87.7(8) . . ?
O3R1 W3 Na4 133.9(7) . . ?
O34 W3 Na4 41.4(7) . . ?
O13 W3 Na4 133.2(6) . . ?
O23 W3 Na4 47.4(7) . . ?
O1BI W3 Na4 89.5(7) . . ?
O4T W4 O4R1 105.2(9) . . ?
O4T W4 O34 100.1(9) . . ?
O4R1 W4 O34 90.0(8) . . ?
O4T W4 O46 95.8(9) . . ?
O4R1 W4 O46 91.1(8) . . ?
O34 W4 O46 163.1(9) . . ?
O4T W4 O45 96.0(9) . . ?
O4R1 W4 O45 158.7(9) . . ?
O34 W4 O45 84.4(8) . . ?
O46 W4 O45 88.5(8) . . ?
O4T W4 O2BI 165.8(8) . . ?
O4R1 W4 O2BI 86.6(8) . . ?
O34 W4 O2BI 87.5(8) . . ?
O46 W4 O2BI 75.8(8) . . ?
O45 W4 O2BI 72.7(7) . . ?
O4T W4 Na4 87.8(8) . . ?
O4R1 W4 Na4 133.1(7) . . ?
O34 W4 Na4 43.1(7) . . ?
O46 W4 Na4 133.0(7) . . ?
O45 W4 Na4 44.6(7) . . ?
O2BI W4 Na4 89.7(6) . . ?
O5T W5 O57 101.2(10) . . ?
O5T W5 O45 103.1(9) . . ?
O57 W5 O45 155.1(9) . . ?
O5T W5 O25 98.4(9) . . ?
O57 W5 O25 92.6(9) . . ?
O45 W5 O25 89.4(9) . . ?
O5T W5 O56 98.7(9) . . ?
O57 W5 O56 85.3(9) . . ?
O45 W5 O56 85.6(9) . . ?
O25 W5 O56 162.9(8) . . ?
O5T W5 O2BI 173.3(8) . . ?
O57 W5 O2BI 82.4(8) . . ?
O45 W5 O2BI 72.8(8) . . ?
O25 W5 O2BI 87.1(7) . . ?
O56 W5 O2BI 75.8(7) . . ?
O5T W5 Na4 88.6(8) . . ?
O57 W5 Na4 138.9(8) . . ?
O45 W5 Na4 47.8(7) . . ?
O25 W5 Na4 46.3(8) . . ?
O56 W5 Na4 133.1(8) . . ?
O2BI W5 Na4 92.3(6) . . ?
O6T W6 O46 99.3(10) . . ?
O6T W6 O67 101.2(10) . . ?
O46 W6 O67 159.3(9) . . ?
O6T W6 O56 100.3(10) . . ?
O46 W6 O56 89.0(9) . . ?
O67 W6 O56 84.4(9) . . ?
O6T W6 O10A 102.2(9) . 2_655 ?
O46 W6 O10A 93.1(9) . 2_655 ?
O67 W6 O10A 85.5(8) . 2_655 ?
O56 W6 O10A 156.7(8) . 2_655 ?
O6T W6 O2BI 174.8(9) . . ?
O46 W6 O2BI 76.2(8) . . ?
O67 W6 O2BI 83.3(8) . . ?
O56 W6 O2BI 77.3(8) . . ?
O10A W6 O2BI 80.7(7) 2_655 . ?
O7T W7 O79 99.3(9) . . ?
O7T W7 O67 102.7(9) . . ?
O79 W7 O67 95.4(8) . . ?
O7T W7 O78 97.2(9) . . ?
O79 W7 O78 90.3(8) . . ?
O67 W7 O78 158.0(9) . . ?
O7T W7 O57 101.3(9) . . ?
O79 W7 O57 159.2(8) . . ?
O67 W7 O57 82.2(8) . . ?
O78 W7 O57 85.0(9) . . ?
O7T W7 O3BI 169.3(8) . . ?
O79 W7 O3BI 73.6(7) . . ?
O67 W7 O3BI 86.2(8) . . ?
O78 W7 O3BI 75.1(8) . . ?
O57 W7 O3BI 85.7(7) . . ?
O8T W8 O18 101.3(10) . . ?
O8T W8 O89 101.9(10) . . ?
O18 W8 O89 96.3(8) . . ?
O8T W8 O78 96.7(10) . . ?
O18 W8 O78 159.7(9) . . ?
O89 W8 O78 88.9(8) . . ?
O8T W8 O28 98.9(9) . . ?
O18 W8 O28 84.7(8) . . ?
O89 W8 O28 158.5(8) . . ?
O78 W8 O28 83.4(8) . . ?
O8T W8 O3BI 170.5(9) . . ?
O18 W8 O3BI 87.5(8) . . ?
O89 W8 O3BI 73.5(7) . . ?
O78 W8 O3BI 75.2(8) . . ?
O28 W8 O3BI 85.1(7) . . ?
O9T W9 O9B 99.9(9) . . ?
O9T W9 O910 101.4(9) . . ?
O9B W9 O910 95.5(9) . . ?
O9T W9 O79 97.7(8) . . ?
O9B W9 O79 89.0(8) . . ?
O910 W9 O79 159.3(8) . . ?
O9T W9 O89 99.2(8) . . ?
O9B W9 O89 159.1(8) . . ?
O910 W9 O89 88.9(8) . . ?
O79 W9 O89 80.2(7) . . ?
O9T W9 O3BI 168.2(8) . . ?
O9B W9 O3BI 87.9(8) . . ?
O910 W9 O3BI 86.6(7) . . ?
O79 W9 O3BI 73.4(7) . . ?
O89 W9 O3BI 71.9(7) . . ?
O9T W9 Bi1 155.5(6) . . ?
O9B W9 Bi1 64.2(7) . . ?
O910 W9 Bi1 64.1(6) . . ?
O79 W9 Bi1 100.4(5) . . ?
O89 W9 Bi1 100.1(5) . . ?
O3BI W9 Bi1 36.3(5) . . ?
O10T W10 O10B 101.7(10) . . ?
O10T W10 O10A 98.1(9) . . ?
O10B W10 O10A 94.8(9) . . ?
O10T W10 O110 91.9(8) . . ?
O10B W10 O110 98.0(9) . . ?
O10A W10 O110 161.8(8) . . ?
O10T W10 O910 165.7(8) . . ?
O10B W10 O910 92.3(9) . . ?
O10A W10 O910 83.8(8) . . ?
O110 W10 O910 82.9(7) . . ?
O10T W10 O9B 90.2(9) . 2_655 ?
O10B W10 O9B 168.1(9) . 2_655 ?
O10A W10 O9B 83.1(8) . 2_655 ?
O110 W10 O9B 81.7(7) . 2_655 ?
O910 W10 O9B 75.9(7) . 2_655 ?
O2BI Bi1 O3BI 87.3(7) . . ?
O2BI Bi1 O1BI 83.9(7) . . ?
O3BI Bi1 O1BI 87.8(7) . . ?
O2BI Bi1 W9 114.5(5) . . ?
O3BI Bi1 W9 37.8(5) . . ?
O1BI Bi1 W9 115.4(6) . . ?
O9T Ru1 O4R1 84.5(8) 2_655 . ?
O9T Ru1 C5 147.9(8) 2_655 . ?
O4R1 Ru1 C5 90.3(8) . . ?
O9T Ru1 C6 164.8(8) 2_655 . ?
O4R1 Ru1 C6 110.7(8) . . ?
C5 Ru1 C6 38.0(4) . . ?
O9T Ru1 O3R1 84.3(7) 2_655 . ?
O4R1 Ru1 O3R1 77.0(7) . . ?
C5 Ru1 O3R1 125.3(8) . . ?
C6 Ru1 O3R1 97.8(8) . . ?
O9T Ru1 C4 111.5(8) 2_655 . ?
O4R1 Ru1 C4 98.3(8) . . ?
C5 Ru1 C4 37.9(4) . . ?
C6 Ru1 C4 68.5(6) . . ?
O3R1 Ru1 C4 163.2(8) . . ?
O9T Ru1 C1 127.1(8) 2_655 . ?
O4R1 Ru1 C1 146.7(8) . . ?
C5 Ru1 C1 68.4(6) . . ?
C6 Ru1 C1 37.8(4) . . ?
O3R1 Ru1 C1 94.3(7) . . ?
C4 Ru1 C1 80.7(5) . . ?
O9T Ru1 C3 90.6(8) 2_655 . ?
O4R1 Ru1 C3 128.8(8) . . ?
C5 Ru1 C3 68.3(6) . . ?
C6 Ru1 C3 80.7(5) . . ?
O3R1 Ru1 C3 153.2(8) . . ?
C4 Ru1 C3 37.7(4) . . ?
C1 Ru1 C3 68.0(5) . . ?
O9T Ru1 C2 97.4(7) 2_655 . ?
O4R1 Ru1 C2 166.0(8) . . ?
C5 Ru1 C2 80.7(5) . . ?
C6 Ru1 C2 68.1(5) . . ?
O3R1 Ru1 C2 117.0(7) . . ?
C4 Ru1 C2 68.0(5) . . ?
C1 Ru1 C2 37.6(3) . . ?
C3 Ru1 C2 37.6(3) . . ?
C2 C1 C6 120.0 . . ?
C2 C1 C7 123.1(19) . . ?
C6 C1 C7 116.8(19) . . ?
C2 C1 Ru1 71.6(7) . . ?
C6 C1 Ru1 70.5(7) . . ?
C7 C1 Ru1 129(2) . . ?
C1 C2 C3 120.0 . . ?
C1 C2 Ru1 70.8(8) . . ?
C3 C2 Ru1 71.1(8) . . ?
C2 C3 C4 120.0 . . ?
C2 C3 Ru1 71.4(7) . . ?
C4 C3 Ru1 70.6(8) . . ?
C5 C4 C3 120.0 . . ?
C5 C4 C8 113(3) . . ?
C3 C4 C8 126(3) . . ?
C5 C4 Ru1 70.6(8) . . ?
C3 C4 Ru1 71.7(7) . . ?
C8 C4 Ru1 123(3) . . ?
C4 C5 C6 120.0 . . ?
C4 C5 Ru1 71.4(8) . . ?
C6 C5 Ru1 71.1(8) . . ?
C5 C6 C1 120.0 . . ?
C5 C6 Ru1 70.8(8) . . ?
C1 C6 Ru1 71.6(7) . . ?
C9 C8 C4 110(6) . . ?
C9 C8 C10 119(6) . . ?
C4 C8 C10 118(5) . . ?
Bi1 O1BI W3 111.1(9) . . ?
Bi1 O1BI W1 112.2(9) . . ?
W3 O1BI W1 96.2(8) . . ?
Bi1 O1BI W2 138.7(10) . . ?
W3 O1BI W2 97.6(8) . . ?
W1 O1BI W2 92.7(7) . . ?
Bi1 O2BI W4 110.3(8) . . ?
Bi1 O2BI W6 112.1(8) . . ?
W4 O2BI W6 94.3(7) . . ?
Bi1 O2BI W5 141.6(9) . . ?
W4 O2BI W5 96.7(7) . . ?
W6 O2BI W5 91.8(6) . . ?
Bi1 O3BI W9 105.8(7) . . ?
Bi1 O3BI W8 129.9(8) . . ?
W9 O3BI W8 96.4(7) . . ?
Bi1 O3BI W7 128.2(8) . . ?
W9 O3BI W7 95.1(7) . . ?
W8 O3BI W7 92.7(6) . . ?
W3 O3T Na5 136.0(13) . 1_655 ?
W5 O5T Na2 144.3(12) . . ?
W5 O5T Na1 125.1(11) . . ?
Na2 O5T Na1 78.8(8) . . ?
W6 O6T Na3 159.2(14) . . ?
W7 O7T Na1 130.9(11) . 2 ?
W8 O8T Na7 135.1(15) . . ?
W9 O9B W10 176.5(12) . 2_655 ?
W9 O9T Ru1 175.0(12) . 2_655 ?
W10 O10A W6 132.5(11) . 2_655 ?
W1 O12 W2 114.7(10) . . ?
W1 O13 W3 116.9(9) . . ?
W8 O18 W1 147.6(12) . . ?
W16 O216 W20 131.1(12) . 2_566 ?
W2 O23 W3 116.8(9) . . ?
W2 O23 Na4 97.0(9) . . ?
W3 O23 Na4 99.6(9) . . ?
W2 O25 W5 151.3(12) . . ?
W2 O25 Na4 104.0(10) . . ?
W5 O25 Na4 101.0(10) . . ?
W2 O28 W8 146.5(10) . . ?
W3 O3R1 Ru1 136.6(10) . . ?
W3 O34 W4 141.8(11) . . ?
W3 O34 Na4 109.4(10) . . ?
W4 O34 Na4 106.0(10) . . ?
W4 O4R1 Ru1 136.0(11) . . ?
W5 O45 W4 117.8(10) . . ?
W5 O45 Na4 99.7(10) . . ?
W4 O45 Na4 102.7(10) . . ?
W6 O46 W4 113.8(10) . . ?
W6 O56 W5 114.5(10) . . ?
W5 O57 W7 149.4(12) . . ?
W7 O67 W6 149.3(11) . . ?
W7 O78 W8 116.9(11) . . ?
W7 O79 W9 117.5(9) . . ?
W8 O89 W9 117.8(9) . . ?
W1 O110 W10 132.1(10) . . ?
W9 O910 W10 174.6(11) . . ?
O11T W11 O13A 98.5(10) . . ?
O11T W11 O101 101.6(10) . . ?
O13A W11 O101 94.9(9) . . ?
O11T W11 O12A 101.3(10) . . ?
O13A W11 O12A 87.6(9) . . ?
O101 W11 O12A 156.3(9) . . ?
O11T W11 O18A 101.3(10) . . ?
O13A W11 O18A 159.3(9) . . ?
O101 W11 O18A 87.1(9) . . ?
O12A W11 O18A 82.6(9) . . ?
O11T W11 O4BI 172.6(10) . . ?
O13A W11 O4BI 74.5(8) . . ?
O101 W11 O4BI 81.7(8) . . ?
O12A W11 O4BI 76.2(8) . . ?
O18A W11 O4BI 85.4(8) . . ?
O12T W12 O23A 100.0(11) . . ?
O12T W12 O28A 102.3(11) . . ?
O23A W12 O28A 156.9(10) . . ?
O12T W12 O25A 99.8(12) . . ?
O23A W12 O25A 91.8(11) . . ?
O28A W12 O25A 89.9(10) . . ?
O12T W12 O12A 97.2(11) . . ?
O23A W12 O12A 85.3(10) . . ?
O28A W12 O12A 86.4(9) . . ?
O25A W12 O12A 163.0(10) . . ?
O12T W12 O4BI 171.1(10) . . ?
O23A W12 O4BI 73.9(9) . . ?
O28A W12 O4BI 83.2(9) . . ?
O25A W12 O4BI 87.1(10) . . ?
O12A W12 O4BI 76.1(8) . . ?
O13T W13 O3R2 105.8(12) . . ?
O13T W13 O34A 100.6(12) . . ?
O3R2 W13 O34A 90.1(11) . . ?
O13T W13 O13A 98.7(11) . . ?
O3R2 W13 O13A 92.8(10) . . ?
O34A W13 O13A 158.9(10) . . ?
O13T W13 O23A 93.0(12) . . ?
O3R2 W13 O23A 161.1(10) . . ?
O34A W13 O23A 85.0(10) . . ?
O13A W13 O23A 85.6(9) . . ?
O13T W13 O4BI 163.4(11) . . ?
O3R2 W13 O4BI 89.5(10) . . ?
O34A W13 O4BI 85.5(9) . . ?
O13A W13 O4BI 73.6(8) . . ?
O23A W13 O4BI 72.0(9) . . ?
O14T W14 O4R2 104.6(13) . . ?
O14T W14 O34A 100.9(13) . . ?
O4R2 W14 O34A 90.5(11) . . ?
O14T W14 O46A 95.6(13) . . ?
O4R2 W14 O46A 89.0(10) . . ?
O34A W14 O46A 163.0(10) . . ?
O14T W14 O45A 94.9(14) . . ?
O4R2 W14 O45A 160.1(12) . . ?
O34A W14 O45A 89.6(12) . . ?
O46A W14 O45A 85.1(12) . . ?
O14T W14 O5BI 164.9(12) . . ?
O4R2 W14 O5BI 86.2(9) . . ?
O34A W14 O5BI 89.4(9) . . ?
O46A W14 O5BI 73.6(9) . . ?
O45A W14 O5BI 73.9(11) . . ?
O15T W15 O57A 103.4(13) . . ?
O15T W15 O25A 99.6(13) . . ?
O57A W15 O25A 89.0(12) . . ?
O15T W15 O56A 97.9(14) . . ?
O57A W15 O56A 87.7(13) . . ?
O25A W15 O56A 162.4(13) . . ?
O15T W15 O45A 99.7(14) . . ?
O57A W15 O45A 156.3(12) . . ?
O25A W15 O45A 92.8(12) . . ?
O56A W15 O45A 83.5(13) . . ?
O15T W15 O5BI 168.8(12) . . ?
O57A W15 O5BI 84.3(10) . . ?
O25A W15 O5BI 88.6(10) . . ?
O56A W15 O5BI 73.9(11) . . ?
O45A W15 O5BI 72.1(11) . . ?
O16T W16 O56A 102.1(14) . . ?
O16T W16 O216 102.5(12) . . ?
O56A W16 O216 154.3(12) . . ?
O16T W16 O46A 103.3(12) . . ?
O56A W16 O46A 88.8(12) . . ?
O216 W16 O46A 92.8(10) . . ?
O16T W16 O67A 99.2(12) . . ?
O56A W16 O67A 82.9(12) . . ?
O216 W16 O67A 85.9(10) . . ?
O46A W16 O67A 157.2(10) . . ?
O16T W16 O5BI 175.2(11) . . ?
O56A W16 O5BI 75.5(12) . . ?
O216 W16 O5BI 80.5(9) . . ?
O46A W16 O5BI 72.7(9) . . ?
O67A W16 O5BI 84.7(9) . . ?
O17T W17 O67A 103.8(12) . . ?
O17T W17 O79A 97.2(12) . . ?
O67A W17 O79A 95.7(10) . . ?
O17T W17 O78A 96.4(12) . . ?
O67A W17 O78A 158.2(10) . . ?
O79A W17 O78A 89.8(10) . . ?
O17T W17 O57A 103.5(12) . . ?
O67A W17 O57A 85.4(11) . . ?
O79A W17 O57A 158.4(10) . . ?
O78A W17 O57A 81.9(11) . . ?
O17T W17 O6BI 166.6(11) . . ?
O67A W17 O6BI 87.3(9) . . ?
O79A W17 O6BI 73.9(9) . . ?
O78A W17 O6BI 73.9(9) . . ?
O57A W17 O6BI 84.6(9) . . ?
O18T W18 O89A 100.0(12) . . ?
O18T W18 O18A 103.3(11) . . ?
O89A W18 O18A 96.9(9) . . ?
O18T W18 O78A 95.4(11) . . ?
O89A W18 O78A 90.1(10) . . ?
O18A W18 O78A 158.5(10) . . ?
O18T W18 O28A 100.9(11) . . ?
O89A W18 O28A 158.2(10) . . ?
O18A W18 O28A 84.1(9) . . ?
O78A W18 O28A 82.1(10) . . ?
O18T W18 O6BI 167.9(10) . . ?
O89A W18 O6BI 73.9(9) . . ?
O18A W18 O6BI 88.0(8) . . ?
O78A W18 O6BI 74.4(9) . . ?
O28A W18 O6BI 84.4(9) . . ?
O19B W19 O209 103.1(10) . . ?
O19B W19 O19T 100.1(10) . . ?
O209 W19 O19T 96.1(9) . . ?
O19B W19 O89A 99.2(10) . . ?
O209 W19 O89A 88.8(9) . . ?
O19T W19 O89A 158.4(9) . . ?
O19B W19 O79A 95.9(10) . . ?
O209 W19 O79A 159.2(9) . . ?
O19T W19 O79A 88.7(9) . . ?
O89A W19 O79A 79.8(9) . . ?
O19B W19 O6BI 166.4(9) . . ?
O209 W19 O6BI 87.7(9) . . ?
O19T W19 O6BI 86.8(9) . . ?
O89A W19 O6BI 72.4(8) . . ?
O79A W19 O6BI 72.3(8) . . ?
O19B W19 Bi2 156.2(7) . . ?
O209 W19 Bi2 64.4(7) . . ?
O19T W19 Bi2 63.4(6) . . ?
O89A W19 Bi2 100.6(6) . . ?
O79A W19 Bi2 100.5(6) . . ?
O6BI W19 Bi2 37.1(5) . . ?
O20T W20 O20B 102.0(11) . . ?
O20T W20 O101 97.7(10) . . ?
O20B W20 O101 91.7(9) . . ?
O20T W20 O216 94.7(11) . 2_566 ?
O20B W20 O216 98.7(10) . 2_566 ?
O101 W20 O216 161.7(9) . 2_566 ?
O20T W20 O19T 168.8(9) . 2_566 ?
O20B W20 O19T 89.2(9) . 2_566 ?
O101 W20 O19T 82.6(8) . 2_566 ?
O216 W20 O19T 82.6(9) 2_566 2_566 ?
O20T W20 O209 92.8(10) . . ?
O20B W20 O209 164.7(9) . . ?
O101 W20 O209 82.2(8) . . ?
O216 W20 O209 83.9(9) 2_566 . ?
O19T W20 O209 76.1(8) 2_566 . ?
O4BI Bi2 O6BI 87.9(8) . . ?
O4BI Bi2 O5BI 83.9(8) . . ?
O6BI Bi2 O5BI 87.6(8) . . ?
O4BI Bi2 W19 114.9(6) . . ?
O6BI Bi2 W19 37.6(6) . . ?
O5BI Bi2 W19 115.0(6) . . ?
O19B Ru2 O4R2 86.6(9) 2_566 . ?
O19B Ru2 O3R2 84.9(9) 2_566 . ?
O4R2 Ru2 O3R2 77.1(9) . . ?
O19B Ru2 C14 111.6(10) 2_566 . ?
O4R2 Ru2 C14 96.0(9) . . ?
O3R2 Ru2 C14 161.9(11) . . ?
O19B Ru2 C13 89.0(9) 2_566 . ?
O4R2 Ru2 C13 126.8(10) . . ?
O3R2 Ru2 C13 155.0(10) . . ?
C14 Ru2 C13 38.4(4) . . ?
O19B Ru2 C15 148.8(10) 2_566 . ?
O4R2 Ru2 C15 89.4(9) . . ?
O3R2 Ru2 C15 124.2(10) . . ?
C14 Ru2 C15 38.2(4) . . ?
C13 Ru2 C15 69.0(6) . . ?
O19B Ru2 C12 95.3(9) 2_566 . ?
O4R2 Ru2 C12 164.4(10) . . ?
O3R2 Ru2 C12 118.5(10) . . ?
C14 Ru2 C12 68.9(6) . . ?
C13 Ru2 C12 38.1(4) . . ?
C15 Ru2 C12 80.9(6) . . ?
O19B Ru2 C16 162.3(9) 2_566 . ?
O4R2 Ru2 C16 111.1(9) . . ?
O3R2 Ru2 C16 98.1(10) . . ?
C14 Ru2 C16 68.5(6) . . ?
C13 Ru2 C16 80.9(6) . . ?
C15 Ru2 C16 37.7(4) . . ?
C12 Ru2 C16 67.8(6) . . ?
O19B Ru2 C11 125.1(10) 2_566 . ?
O4R2 Ru2 C11 147.1(10) . . ?
O3R2 Ru2 C11 95.8(9) . . ?
C14 Ru2 C11 80.9(6) . . ?
C13 Ru2 C11 68.3(6) . . ?
C15 Ru2 C11 67.9(6) . . ?
C12 Ru2 C11 37.5(4) . . ?
C16 Ru2 C11 37.3(4) . . ?
C12 C11 C16 120.0 . . ?
C12 C11 C17 117(3) . . ?
C16 C11 C17 123(3) . . ?
C12 C11 Ru2 70.2(9) . . ?
C16 C11 Ru2 71.2(9) . . ?
C17 C11 Ru2 125(2) . . ?
C13 C12 C11 120.0 . . ?
C13 C12 Ru2 69.7(9) . . ?
C11 C12 Ru2 72.3(9) . . ?
C12 C13 C14 120.0 . . ?
C12 C13 Ru2 72.2(9) . . ?
C14 C13 Ru2 70.6(9) . . ?
C13 C14 C15 120.0 . . ?
C13 C14 C18 123(3) . . ?
C15 C14 C18 116(3) . . ?
C13 C14 Ru2 70.9(9) . . ?
C15 C14 Ru2 72.0(9) . . ?
C18 C14 Ru2 122(2) . . ?
C16 C15 C14 120.0 . . ?
C16 C15 Ru2 72.4(9) . . ?
C14 C15 Ru2 69.8(9) . . ?
C15 C16 C11 120.0 . . ?
C15 C16 Ru2 70.0(9) . . ?
C11 C16 Ru2 71.5(9) . . ?
C19 C18 C20 113(6) . . ?
C19 C18 C14 112(5) . . ?
C20 C18 C14 105(4) . . ?
Bi2 O4BI W13 111.3(9) . . ?
Bi2 O4BI W12 140.6(10) . . ?
W13 O4BI W12 97.3(8) . . ?
Bi2 O4BI W11 111.3(9) . . ?
W13 O4BI W11 94.6(8) . . ?
W12 O4BI W11 91.9(8) . . ?
W14 O5BI Bi2 109.1(9) . . ?
W14 O5BI W16 97.3(9) . . ?
Bi2 O5BI W16 111.7(10) . . ?
W14 O5BI W15 98.0(9) . . ?
Bi2 O5BI W15 139.1(11) . . ?
W16 O5BI W15 94.0(8) . . ?
Bi2 O6BI W19 105.3(9) . . ?
Bi2 O6BI W17 128.7(10) . . ?
W19 O6BI W17 97.2(8) . . ?
Bi2 O6BI W18 128.6(10) . . ?
W19 O6BI W18 95.8(8) . . ?
W17 O6BI W18 93.1(8) . . ?
W11 O11T Na5 161.4(15) . . ?
W11 O12A W12 115.2(11) . . ?
W11 O13A W13 117.2(10) . . ?
W17 O17T Na8 142.6(18) . . ?
W18 O18A W11 148.5(11) . . ?
W18 O18T Na2 133.8(14) . . ?
W19 O19T W20 175.5(12) . 2_566 ?
W19 O19B Ru2 173.5(14) . 2_566 ?
W12 O23A W13 116.8(12) . . ?
W15 O25A W12 152.0(16) . . ?
W12 O28A W18 146.2(12) . . ?
W13 O3R2 Ru2 139.3(14) . . ?
W13 O34A W14 143.5(15) . . ?
W14 O4R2 Ru2 134.0(12) . . ?
W14 O45A W15 115.5(16) . . ?
W16 O46A W14 116.4(12) . . ?
W16 O56A W15 116.1(16) . . ?
W15 O57A W17 144.3(15) . . ?
W17 O67A W16 147.8(14) . . ?
W18 O78A W17 118.4(12) . . ?
W17 O79A W19 116.2(11) . . ?
W18 O89A W19 117.3(11) . . ?
W11 O101 W20 132.2(11) . . ?
W19 O209 W20 175.5(12) . . ?
O1W Na1 O8W 83.3(11) . . ?
O1W Na1 O7T 96.1(10) . 2 ?
O8W Na1 O7T 102.3(10) . 2 ?
O1W Na1 O6W 105.2(12) . . ?
O8W Na1 O6W 96.2(11) . . ?
O7T Na1 O6W 153.2(11) 2 . ?
O1W Na1 O2W 171.6(12) . . ?
O8W Na1 O2W 89.0(10) . . ?
O7T Na1 O2W 82.3(9) 2 . ?
O6W Na1 O2W 78.8(10) . . ?
O1W Na1 O5T 99.9(10) . . ?
O8W Na1 O5T 174.6(11) . . ?
O7T Na1 O5T 81.8(8) 2 . ?
O6W Na1 O5T 78.7(10) . . ?
O2W Na1 O5T 88.0(9) . . ?
O1W Na1 Na2 139.8(10) . . ?
O8W Na1 Na2 125.4(9) . . ?
O7T Na1 Na2 103.0(8) 2 . ?
O6W Na1 Na2 50.3(8) . . ?
O2W Na1 Na2 48.3(7) . . ?
O5T Na1 Na2 49.6(6) . . ?
O2W Na2 O13W 92.7(12) . . ?
O2W Na2 O5T 92.1(10) . . ?
O13W Na2 O5T 93.6(11) . . ?
O2W Na2 O6W 80.6(11) . . ?
O13W Na2 O6W 170.4(14) . . ?
O5T Na2 O6W 79.9(10) . . ?
O2W Na2 O18T 91.8(10) . . ?
O13W Na2 O18T 95.0(12) . . ?
O5T Na2 O18T 170.3(11) . . ?
O6W Na2 O18T 92.0(11) . . ?
O2W Na2 O3W 177.8(12) . . ?
O13W Na2 O3W 88.2(12) . . ?
O5T Na2 O3W 85.9(10) . . ?
O6W Na2 O3W 98.2(12) . . ?
O18T Na2 O3W 90.1(11) . . ?
O2W Na2 Na1 51.1(8) . . ?
O13W Na2 Na1 120.5(11) . . ?
O5T Na2 Na1 51.6(7) . . ?
O6W Na2 Na1 50.0(9) . . ?
O18T Na2 Na1 126.0(9) . . ?
O3W Na2 Na1 126.8(10) . . ?
O12W Na3 O7W 96.0(13) . . ?
O12W Na3 O4W 100.1(13) . . ?
O7W Na3 O4W 92.2(11) . . ?
O12W Na3 O6T 85.0(12) . . ?
O7W Na3 O6T 82.3(10) . . ?
O4W Na3 O6T 172.8(12) . . ?
O12W Na3 O11W 85.4(13) . . ?
O7W Na3 O11W 177.2(12) . . ?
O4W Na3 O11W 89.9(10) . . ?
O6T Na3 O11W 95.5(10) . . ?
O12W Na3 O5W 166.2(15) . . ?
O7W Na3 O5W 95.5(11) . . ?
O4W Na3 O5W 86.9(11) . . ?
O6T Na3 O5W 89.1(10) . . ?
O11W Na3 O5W 82.7(10) . . ?
O14W Na4 O3W 78.8(13) . . ?
O14W Na4 O25 89.2(13) . . ?
O3W Na4 O25 104.7(13) . . ?
O14W Na4 O34 148.5(15) . . ?
O3W Na4 O34 131.0(13) . . ?
O25 Na4 O34 74.5(9) . . ?
O14W Na4 O45 133.5(14) . . ?
O3W Na4 O45 74.7(11) . . ?
O25 Na4 O45 62.4(9) . . ?
O34 Na4 O45 61.5(8) . . ?
O14W Na4 O23 88.2(12) . . ?
O3W Na4 O23 161.3(14) . . ?
O25 Na4 O23 61.4(9) . . ?
O34 Na4 O23 60.4(8) . . ?
O45 Na4 O23 106.1(11) . . ?
O14W Na4 W5 106.3(12) . . ?
O3W Na4 W5 80.9(10) . . ?
O25 Na4 W5 32.7(6) . . ?
O34 Na4 W5 74.0(8) . . ?
O45 Na4 W5 32.5(6) . . ?
O23 Na4 W5 90.2(8) . . ?
O14W Na4 W2 79.8(11) . . ?
O3W Na4 W2 130.5(12) . . ?
O25 Na4 W2 31.2(6) . . ?
O34 Na4 W2 72.3(8) . . ?
O45 Na4 W2 89.3(9) . . ?
O23 Na4 W2 32.3(5) . . ?
W5 Na4 W2 63.4(5) . . ?
O14W Na4 W4 161.9(13) . . ?
O3W Na4 W4 100.6(10) . . ?
O25 Na4 W4 73.4(7) . . ?
O34 Na4 W4 30.9(5) . . ?
O45 Na4 W4 32.7(5) . . ?
O23 Na4 W4 87.6(7) . . ?
W5 Na4 W4 56.1(4) . . ?
W2 Na4 W4 87.3(6) . . ?
O14W Na4 W3 120.4(12) . . ?
O3W Na4 W3 160.2(12) . . ?
O25 Na4 W3 72.6(7) . . ?
O34 Na4 W3 29.2(5) . . ?
O45 Na4 W3 87.1(8) . . ?
O23 Na4 W3 33.0(5) . . ?
W5 Na4 W3 88.0(6) . . ?
W2 Na4 W3 55.4(4) . . ?
W4 Na4 W3 59.6(4) . . ?
O26W Na5 O15W 170(2) . 1_455 ?
O26W Na5 O17W 99.7(19) . 1_455 ?
O15W Na5 O17W 87.6(16) 1_455 1_455 ?
O26W Na5 O11T 93.5(18) . . ?
O15W Na5 O11T 79.3(13) 1_455 . ?
O17W Na5 O11T 166.8(18) 1_455 . ?
O26W Na5 O3T 82.3(16) . 1_455 ?
O15W Na5 O3T 91.9(14) 1_455 1_455 ?
O17W Na5 O3T 80.4(13) 1_455 1_455 ?
O11T Na5 O3T 101.2(13) . 1_455 ?
O26W Na5 Na6 133.3(18) . 1_465 ?
O15W Na5 Na6 56.8(11) 1_455 1_465 ?
O17W Na5 Na6 47.6(11) 1_455 1_465 ?
O11T Na5 Na6 121.7(14) . 1_465 ?
O3T Na5 Na6 115.3(13) 1_455 1_465 ?
O17W Na6 O21W 162.3(17) 1_545 . ?
O17W Na6 O16W 92.2(15) 1_545 1_545 ?
O21W Na6 O16W 82.1(15) . 1_545 ?
O17W Na6 O5W 106.1(14) 1_545 . ?
O21W Na6 O5W 89.3(14) . . ?
O16W Na6 O5W 78.8(12) 1_545 . ?
O17W Na6 O15W 81.6(13) 1_545 1_545 ?
O21W Na6 O15W 81.9(14) . 1_545 ?
O16W Na6 O15W 92.1(13) 1_545 1_545 ?
O5W Na6 O15W 168.2(15) . 1_545 ?
O17W Na6 Na5 50.0(11) 1_545 1_645 ?
O21W Na6 Na5 119.7(15) . 1_645 ?
O16W Na6 Na5 121.5(13) 1_545 1_645 ?
O5W Na6 Na5 144.9(13) . 1_645 ?
O15W Na6 Na5 46.8(10) 1_545 1_645 ?
O23W Na7 O20W 79.0(19) . . ?
O23W Na7 O8T 164(2) . . ?
O20W Na7 O8T 104.4(18) . . ?
O23W Na7 O18W 82.5(17) . . ?
O20W Na7 O18W 108.4(19) . . ?
O8T Na7 O18W 81.3(13) . . ?
O23W Na7 O22W 117.5(19) . . ?
O20W Na7 O22W 83.2(18) . . ?
O8T Na7 O22W 78.9(14) . . ?
O18W Na7 O22W 159.0(18) . . ?
O23W Na7 O19W 109.8(19) . . ?
O20W Na7 O19W 157(2) . . ?
O8T Na7 O19W 61.3(13) . . ?
O18W Na7 O19W 54.3(14) . . ?
O22W Na7 O19W 109.2(17) . . ?
Na2 O2W Na1 80.6(9) . . ?
Na2 O3W Na4 115.9(14) . . ?
Na3 O5W Na6 131.3(14) . . ?
Na1 O6W Na2 79.8(11) . . ?
Na5 O15W Na6 76.4(13) 1_655 1_565 ?
Na6 O17W Na5 82.4(15) 1_565 1_655 ?

loop_
_geom_bond_atom_site_label_1
_geom_bond_atom_site_label_2
_geom_bond_distance
_geom_bond_site_symmetry_2
_geom_bond_publ_flag
W1 O1T 1.71(2) . ?
W1 O13 1.891(19) . ?
W1 O110 1.896(17) . ?
W1 O12 1.92(2) . ?
W1 O18 1.99(2) . ?
W1 O1BI 2.25(2) . ?
W2 O2T 1.73(2) . ?
W2 O28 1.867(19) . ?
W2 O25 1.89(2) . ?
W2 O23 1.906(19) . ?
W2 O12 1.97(2) . ?
W2 O1BI 2.28(2) . ?
W2 Na4 3.54(3) . ?
W3 O3T 1.73(2) . ?
W3 O3R1 1.801(18) . ?
W3 O34 1.91(2) . ?
W3 O13 1.986(19) . ?
W3 O23 2.041(18) . ?
W3 O1BI 2.19(2) . ?
W3 Na4 3.69(3) . ?
W4 O4T 1.70(2) . ?
W4 O4R1 1.832(19) . ?
W4 O34 1.95(2) . ?
W4 O46 2.01(2) . ?
W4 O45 2.02(2) . ?
W4 O2BI 2.203(18) . ?
W4 Na4 3.64(3) . ?
W5 O5T 1.76(2) . ?
W5 O57 1.82(2) . ?
W5 O45 1.90(2) . ?
W5 O25 1.92(2) . ?
W5 O56 1.98(2) . ?
W5 O2BI 2.287(17) . ?
W5 Na4 3.49(3) . ?
W6 O6T 1.70(2) . ?
W6 O46 1.90(2) . ?
W6 O67 1.91(2) . ?
W6 O56 1.92(2) . ?
W6 O10A 1.931(19) 2_655 ?
W6 O2BI 2.273(18) . ?
W7 O7T 1.73(2) . ?
W7 O79 1.881(18) . ?
W7 O67 1.89(2) . ?
W7 O78 1.92(2) . ?
W7 O57 2.00(2) . ?
W7 O3BI 2.307(18) . ?
W8 O8T 1.73(2) . ?
W8 O18 1.84(2) . ?
W8 O89 1.867(18) . ?
W8 O78 1.97(2) . ?
W8 O28 1.989(18) . ?
W8 O3BI 2.269(18) . ?
W9 O9T 1.76(2) . ?
W9 O9B 1.82(2) . ?
W9 O910 1.825(18) . ?
W9 O79 2.019(18) . ?
W9 O89 2.031(18) . ?
W9 O3BI 2.211(18) . ?
W9 Bi1 3.4682(16) . ?
W10 O10T 1.738(19) . ?
W10 O10B 1.74(2) . ?
W10 O10A 1.927(19) . ?
W10 O110 1.990(17) . ?
W10 O910 2.088(18) . ?
W10 O9B 2.13(2) 2_655 ?
Bi1 O2BI 2.113(18) . ?
Bi1 O3BI 2.136(18) . ?
Bi1 O1BI 2.16(2) . ?
Ru1 O9T 2.08(2) 2_655 ?
Ru1 O4R1 2.077(19) . ?
Ru1 C5 2.13(2) . ?
Ru1 C6 2.14(2) . ?
Ru1 O3R1 2.140(19) . ?
Ru1 C4 2.14(2) . ?
Ru1 C1 2.15(2) . ?
Ru1 C3 2.16(2) . ?
Ru1 C2 2.16(2) . ?
C1 C2 1.3900 . ?
C1 C6 1.3900 . ?
C1 C7 1.59(4) . ?
C2 C3 1.3900 . ?
C3 C4 1.3900 . ?
C4 C5 1.3900 . ?
C4 C8 1.47(6) . ?
C5 C6 1.3900 . ?
C8 C9 1.41(8) . ?
C8 C10 1.48(7) . ?
O3T Na5 2.45(4) 1_655 ?
O5T Na2 2.42(3) . ?
O5T Na1 2.49(3) . ?
O6T Na3 2.39(3) . ?
O7T Na1 2.40(3) 2 ?
O8T Na7 2.38(4) . ?
O9B W10 2.13(2) 2_655 ?
O9T Ru1 2.08(2) 2_655 ?
O10A W6 1.931(19) 2_655 ?
O216 W16 1.90(2) . ?
O216 W20 1.98(2) 2_566 ?
O23 Na4 2.75(3) . ?
O25 Na4 2.57(3) . ?
O34 Na4 2.59(3) . ?
O45 Na4 2.62(3) . ?
W11 O11T 1.72(2) . ?
W11 O13A 1.88(2) . ?
W11 O101 1.88(2) . ?
W11 O12A 1.92(2) . ?
W11 O18A 1.921(19) . ?
W11 O4BI 2.28(2) . ?
W12 O12T 1.73(3) . ?
W12 O23A 1.90(2) . ?
W12 O28A 1.91(2) . ?
W12 O25A 1.93(3) . ?
W12 O12A 1.95(2) . ?
W12 O4BI 2.26(2) . ?
W13 O13T 1.74(3) . ?
W13 O3R2 1.80(3) . ?
W13 O34A 1.89(3) . ?
W13 O13A 2.00(2) . ?
W13 O23A 2.06(2) . ?
W13 O4BI 2.22(2) . ?
W14 O14T 1.73(3) . ?
W14 O4R2 1.81(2) . ?
W14 O34A 1.94(3) . ?
W14 O46A 1.95(2) . ?
W14 O45A 1.96(3) . ?
W14 O5BI 2.16(2) . ?
W15 O15T 1.73(3) . ?
W15 O57A 1.85(3) . ?
W15 O25A 1.86(3) . ?
W15 O56A 1.96(3) . ?
W15 O45A 1.97(3) . ?
W15 O5BI 2.24(2) . ?
W16 O16T 1.73(3) . ?
W16 O56A 1.89(3) . ?
W16 O46A 1.93(2) . ?
W16 O67A 1.98(2) . ?
W16 O5BI 2.22(2) . ?
W17 O17T 1.74(3) . ?
W17 O67A 1.85(2) . ?
W17 O79A 1.87(2) . ?
W17 O78A 1.95(2) . ?
W17 O57A 2.03(3) . ?
W17 O6BI 2.28(2) . ?
W18 O18T 1.71(3) . ?
W18 O89A 1.83(2) . ?
W18 O18A 1.890(19) . ?
W18 O78A 1.91(2) . ?
W18 O28A 1.96(2) . ?
W18 O6BI 2.29(2) . ?
W19 O19B 1.73(2) . ?
W19 O209 1.76(2) . ?
W19 O19T 1.82(2) . ?
W19 O89A 2.05(2) . ?
W19 O79A 2.07(2) . ?
W19 O6BI 2.18(2) . ?
W19 Bi2 3.4543(19) . ?
W20 O20T 1.71(2) . ?
W20 O20B 1.75(2) . ?
W20 O101 1.96(2) . ?
W20 O216 1.98(2) 2_566 ?
W20 O19T 2.13(2) 2_566 ?
W20 O209 2.16(2) . ?
Bi2 O4BI 2.13(2) . ?
Bi2 O6BI 2.16(2) . ?
Bi2 O5BI 2.18(2) . ?
Ru2 O19B 2.09(2) 2_566 ?
Ru2 O4R2 2.09(2) . ?
Ru2 O3R2 2.10(3) . ?
Ru2 C14 2.11(3) . ?
Ru2 C13 2.11(3) . ?
Ru2 C15 2.14(3) . ?
Ru2 C12 2.15(3) . ?
Ru2 C16 2.17(2) . ?
Ru2 C11 2.17(2) . ?
C11 C12 1.3900 . ?
C11 C16 1.3900 . ?
C11 C17 1.53(5) . ?
C12 C13 1.3900 . ?
C13 C14 1.3900 . ?
C14 C15 1.3900 . ?
C14 C18 1.63(6) . ?
C15 C16 1.3900 . ?
C18 C19 1.44(8) . ?
C18 C20 1.55(8) . ?
O11T Na5 2.43(4) . ?
O17T Na8 2.52(5) . ?
O18T Na2 2.49(3) . ?
O19T W20 2.13(2) 2_566 ?
O19B Ru2 2.09(2) 2_566 ?
Na1 O1W 2.30(3) . ?
Na1 O8W 2.38(3) . ?
Na1 O7T 2.40(3) 2 ?
Na1 O6W 2.42(3) . ?
Na1 O2W 2.46(3) . ?
Na1 Na2 3.11(2) . ?
Na2 O2W 2.36(3) . ?
Na2 O13W 2.37(4) . ?
Na2 O6W 2.43(4) . ?
Na2 O3W 2.50(4) . ?
Na3 O12W 2.34(4) . ?
Na3 O7W 2.36(3) . ?
Na3 O4W 2.38(3) . ?
Na3 O11W 2.49(3) . ?
Na3 O5W 2.52(3) . ?
Na4 O14W 2.50(4) . ?
Na4 O3W 2.51(4) . ?
Na5 O26W 1.84(5) . ?
Na5 O15W 2.29(4) 1_455 ?
Na5 O17W 2.36(4) 1_455 ?
Na5 O3T 2.45(4) 1_455 ?
Na5 Na6 3.05(4) 1_465 ?
Na6 O17W 2.28(4) 1_545 ?
Na6 O21W 2.29(5) . ?
Na6 O16W 2.32(4) 1_545 ?
Na6 O5W 2.58(4) . ?
Na6 O15W 2.63(4) 1_545 ?
Na6 Na5 3.05(4) 1_645 ?
Na7 O23W 2.13(5) . ?
Na7 O20W 2.35(6) . ?
Na7 O18W 2.52(5) . ?
Na7 O22W 2.56(5) . ?
Na7 O19W 2.59(5) . ?
O15W Na5 2.29(4) 1_655 ?
O15W Na6 2.63(4) 1_565 ?
O16W Na6 2.32(4) 1_565 ?
O17W Na6 2.28(4) 1_565 ?
O17W Na5 2.36(4) 1_655 ?
